data_1513297
loop_
_publ_author_name
'Golisz, Suzanne R.'
'Bercaw, John E.'

_publ_section_title
;
 Synthesis of Early Transition Metal Bisphenolate Complexes and Their Use
 as Olefin Polymerization Catalysts
;
_journal_issue 22
_journal_name_full Macromolecules
_journal_page_first 8751
_journal_paper_doi 10.1021/ma901659q
_journal_volume 42
_journal_year 2009
_chemical_formula_moiety 'C45 H57 N O4 Ti, 2.5(C6 H6)'
_chemical_formula_sum 'C60 H72 N O4 Ti'
_chemical_formula_weight 919.09
_chemical_name_systematic
;

 ?

;
_space_group_IT_number 2
_symmetry_cell_setting triclinic
_symmetry_space_group_name_Hall '-P 1'
_symmetry_space_group_name_H-M 'P -1'
_atom_sites_solution_hydrogens geom
_atom_sites_solution_primary direct
_atom_sites_solution_secondary difmap
_audit_creation_method SHELXL-97
_cell_angle_alpha 80.363(4)
_cell_angle_beta 67.605(4)
_cell_angle_gamma 74.122(4)
_cell_formula_units_Z 2
_cell_length_a 13.206(3)
_cell_length_b 13.234(3)
_cell_length_c 15.814(3)
_cell_measurement_reflns_used 3906
_cell_measurement_temperature 100(2)
_cell_measurement_theta_max 28.29
_cell_measurement_theta_min 2.20
_cell_volume 2451.6(9)
_computing_cell_refinement 'Bruker SAINT v6.45A'
_computing_data_collection 'Bruker SMART v5.630'
_computing_data_reduction 'Bruker SAINT v6.45A'
_computing_molecular_graphics 'Bruker XP v5.1'
_computing_publication_material 'Bruker XCIF v6.12'
_computing_structure_refinement 'Bruker XL v6.12'
_computing_structure_solution 'Bruker XS v6.12'
_diffrn_ambient_temperature 100(2)
_diffrn_measured_fraction_theta_full 0.773
_diffrn_measured_fraction_theta_max 0.773
_diffrn_measurement_device_type 'Bruker SMART 1000'
_diffrn_measurement_method '\w scans at 2 \f settings'
_diffrn_radiation_monochromator graphite
_diffrn_radiation_source 'fine-focus sealed tube'
_diffrn_radiation_type MoK\a
_diffrn_radiation_wavelength 0.71073
_diffrn_reflns_av_R_equivalents 0.0613
_diffrn_reflns_av_sigmaI/netI 0.1073
_diffrn_reflns_limit_h_max 15
_diffrn_reflns_limit_h_min -17
_diffrn_reflns_limit_k_max 14
_diffrn_reflns_limit_k_min -17
_diffrn_reflns_limit_l_max 19
_diffrn_reflns_limit_l_min -20
_diffrn_reflns_number 12016
_diffrn_reflns_theta_full 28.36
_diffrn_reflns_theta_max 28.36
_diffrn_reflns_theta_min 1.71
_exptl_absorpt_coefficient_mu 0.224
_exptl_absorpt_correction_T_max 0.9889
_exptl_absorpt_correction_T_min 0.9298
_exptl_absorpt_correction_type none
_exptl_crystal_colour Colorless
_exptl_crystal_density_diffrn 1.245
_exptl_crystal_density_meas 0
_exptl_crystal_density_method 'not measured'
_exptl_crystal_description Plate
_exptl_crystal_F_000 986
_exptl_crystal_size_max 0.33
_exptl_crystal_size_mid 0.26
_exptl_crystal_size_min 0.05
_refine_diff_density_max 0.543
_refine_diff_density_min -0.463
_refine_diff_density_rms 0.066
_refine_ls_extinction_method none
_refine_ls_goodness_of_fit_ref 1.174
_refine_ls_hydrogen_treatment Riding
_refine_ls_matrix_type 'Full matrix'
_refine_ls_number_parameters 601
_refine_ls_number_reflns 9483
_refine_ls_number_restraints 0
_refine_ls_restrained_S_all 1.174
_refine_ls_R_factor_all 0.0982
_refine_ls_R_factor_gt 0.0561
_refine_ls_shift/su_max 0.000
_refine_ls_shift/su_mean 0.000
_refine_ls_structure_factor_coef Fsqd
_refine_ls_weighting_details w=1/s^2^(Fo^2^)
_refine_ls_weighting_scheme sigma
_refine_ls_wR_factor_gt 0.0994
_refine_ls_wR_factor_ref 0.1066
_reflns_number_gt 5915
_reflns_number_total 9483
_reflns_threshold_expression >2sigma(I)
_cod_data_source_file ma901659qsup1.cif
_cod_data_source_block 1-Ti(OiPr)2
_cod_depositor_comments
;
The following automatic conversions were performed:

'_symmetry_cell_setting' value 'Triclinic' changed to 'triclinic'
according to /home/saulius/struct/CIF-dictionaries/cif_core.dic
dictionary named 'cif_core.dic' version 2.4.2 from
2011-04-26.

'_refine_ls_weighting_scheme' value 'Sigma' changed to
'sigma' according to
/home/saulius/struct/CIF-dictionaries/cif_core.dic dictionary named
'cif_core.dic' version 2.4.2 from 2011-04-26.

Automatic conversion script
Id: cif_fix_values 1891 2012-01-12 08:04:46Z andrius 

The following automatic conversions were performed:

'_atom_sites_solution_primary' value 'Direct methods' was changed to
'direct'.

'_atom_sites_solution_secondary' value 'Difference Fourier map' was
changed to 'difmap'.

'_atom_sites_solution_hydrogens' value 'Geometric positions' was
changed to 'geom'.

Automatic conversion script
Id: cif_fix_values 6452 2018-10-05 10:23:21Z andrius 
;
_cod_original_cell_volume 2451.7(8)
_cod_original_sg_symbol_H-M P-1
_cod_database_code 1513297

loop_
_symmetry_equiv_pos_as_xyz
'x, y, z'
'-x, -y, -z'

loop_
_atom_site_label
_atom_site_type_symbol
_atom_site_fract_x
_atom_site_fract_y
_atom_site_fract_z
_atom_site_U_iso_or_equiv
_atom_site_adp_type
_atom_site_occupancy
_atom_site_symmetry_multiplicity
_atom_site_calc_flag
_atom_site_refinement_flags
Ti1 Ti 0.55365(4) 0.77500(4) 0.67118(4) 0.01455(13) Uani 1 1 d .
O1 O 0.41121(14) 0.73690(13) 0.71090(12) 0.0152(4) Uani 1 1 d .
O2 O 0.68604(14) 0.82249(14) 0.59178(12) 0.0147(4) Uani 1 1 d .
O3 O 0.52326(15) 0.85502(14) 0.75997(13) 0.0199(5) Uani 1 1 d .
O4 O 0.62415(15) 0.64411(14) 0.68624(13) 0.0194(5) Uani 1 1 d .
N1 N 0.50038(18) 0.84192(16) 0.55580(15) 0.0137(5) Uani 1 1 d .
C1 C 0.3150(2) 0.8093(2) 0.72731(18) 0.0139(6) Uani 1 1 d .
C2 C 0.2214(2) 0.7987(2) 0.80715(19) 0.0166(7) Uani 1 1 d .
C3 C 0.1268(2) 0.8803(2) 0.8227(2) 0.0197(7) Uani 1 1 d .
H3 H 0.0625 0.8736 0.8756 0.024 Uiso 1 1 calc R
C4 C 0.1204(2) 0.9723(2) 0.7648(2) 0.0191(7) Uani 1 1 d .
C5 C 0.2102(2) 0.9781(2) 0.68514(19) 0.0171(7) Uani 1 1 d .
H5 H 0.2065 1.0386 0.6436 0.020 Uiso 1 1 calc R
C6 C 0.3067(2) 0.8965(2) 0.66391(19) 0.0144(6) Uani 1 1 d .
C7 C 0.3905(2) 0.8949(2) 0.5710(2) 0.0162(6) Uani 1 1 d .
C8 C 0.3576(2) 0.9424(2) 0.49778(19) 0.0175(7) Uani 1 1 d .
H8 H 0.2815 0.9784 0.5085 0.021 Uiso 1 1 calc R
C9 C 0.4342(2) 0.9380(2) 0.4096(2) 0.0172(6) Uani 1 1 d .
H9 H 0.4123 0.9722 0.3594 0.021 Uiso 1 1 calc R
C10 C 0.5434(2) 0.8828(2) 0.39576(19) 0.0169(6) Uani 1 1 d .
H10 H 0.5977 0.8782 0.3354 0.020 Uiso 1 1 calc R
C11 C 0.5738(2) 0.8342(2) 0.46940(19) 0.0152(6) Uani 1 1 d .
C12 C 0.6929(2) 0.7756(2) 0.45179(19) 0.0144(6) Uani 1 1 d .
C13 C 0.7518(2) 0.7245(2) 0.37252(19) 0.0186(7) Uani 1 1 d .
H13 H 0.7133 0.7203 0.3338 0.022 Uiso 1 1 calc R
C14 C 0.8655(2) 0.6791(2) 0.34763(19) 0.0185(7) Uani 1 1 d .
C15 C 0.9185(2) 0.6910(2) 0.40540(19) 0.0190(7) Uani 1 1 d .
H15 H 0.9974 0.6636 0.3876 0.023 Uiso 1 1 calc R
C16 C 0.8645(2) 0.7396(2) 0.4860(2) 0.0165(7) Uani 1 1 d .
C17 C 0.7460(2) 0.7804(2) 0.51191(19) 0.0152(6) Uani 1 1 d .
C18 C 0.2255(2) 0.7004(2) 0.87349(19) 0.0169(6) Uani 1 1 d .
C19 C 0.3088(2) 0.6974(2) 0.92109(19) 0.0186(7) Uani 1 1 d .
H19A H 0.3844 0.6973 0.8743 0.022 Uiso 1 1 calc R
H19B H 0.2841 0.7611 0.9555 0.022 Uiso 1 1 calc R
C20 C 0.3152(2) 0.5986(2) 0.9872(2) 0.0231(7) Uani 1 1 d .
H20 H 0.3704 0.5973 1.0168 0.028 Uiso 1 1 calc R
C21 C 0.2000(2) 0.6007(2) 1.0607(2) 0.0244(7) Uani 1 1 d .
H21A H 0.1752 0.6640 1.0955 0.029 Uiso 1 1 calc R
H21B H 0.2038 0.5376 1.1040 0.029 Uiso 1 1 calc R
C22 C 0.1158(2) 0.6023(2) 1.0152(2) 0.0223(7) Uani 1 1 d .
H22 H 0.0397 0.6044 1.0634 0.027 Uiso 1 1 calc R
C23 C 0.1105(2) 0.7007(2) 0.94926(19) 0.0216(7) Uani 1 1 d .
H23A H 0.0860 0.7642 0.9838 0.026 Uiso 1 1 calc R
H23B H 0.0543 0.7036 0.9212 0.026 Uiso 1 1 calc R
C24 C 0.2615(2) 0.5998(2) 0.82392(19) 0.0182(7) Uani 1 1 d .
H24A H 0.3358 0.5974 0.7746 0.022 Uiso 1 1 calc R
H24B H 0.2066 0.6004 0.7952 0.022 Uiso 1 1 calc R
C25 C 0.2688(2) 0.5014(2) 0.8902(2) 0.0204(7) Uani 1 1 d .
H25 H 0.2937 0.4368 0.8558 0.024 Uiso 1 1 calc R
C26 C 0.3528(2) 0.5006(2) 0.9347(2) 0.0237(7) Uani 1 1 d .
H26A H 0.3583 0.4369 0.9771 0.028 Uiso 1 1 calc R
H26B H 0.4281 0.4987 0.8869 0.028 Uiso 1 1 calc R
C27 C 0.1529(2) 0.5040(2) 0.96391(19) 0.0224(7) Uani 1 1 d .
H27A H 0.0981 0.5040 0.9352 0.027 Uiso 1 1 calc R
H27B H 0.1563 0.4407 1.0070 0.027 Uiso 1 1 calc R
C28 C 0.0164(2) 1.0610(2) 0.7894(2) 0.0300(8) Uani 1 1 d .
H28A H 0.0275 1.1198 0.7426 0.045 Uiso 1 1 calc R
H28B H 0.0027 1.0847 0.8492 0.045 Uiso 1 1 calc R
H28C H -0.0484 1.0362 0.7924 0.045 Uiso 1 1 calc R
C29 C 0.9301(2) 0.6242(2) 0.2609(2) 0.0264(8) Uani 1 1 d .
H29A H 0.8798 0.5944 0.2452 0.040 Uiso 1 1 calc R
H29B H 0.9918 0.5676 0.2695 0.040 Uiso 1 1 calc R
H29C H 0.9609 0.6748 0.2111 0.040 Uiso 1 1 calc R
C30 C 0.9276(2) 0.7534(2) 0.54467(19) 0.0167(7) Uani 1 1 d .
C31 C 1.0555(2) 0.7117(2) 0.4991(2) 0.0197(7) Uani 1 1 d .
H31A H 1.0720 0.6356 0.4910 0.024 Uiso 1 1 calc R
H31B H 1.0822 0.7486 0.4377 0.024 Uiso 1 1 calc R
C32 C 1.1184(2) 0.7287(2) 0.5573(2) 0.0237(7) Uani 1 1 d .
H32 H 1.2010 0.7017 0.5257 0.028 Uiso 1 1 calc R
C33 C 1.0805(2) 0.6681(3) 0.6503(2) 0.0296(8) Uani 1 1 d .
H33A H 1.1210 0.6781 0.6885 0.035 Uiso 1 1 calc R
H33B H 1.0976 0.5919 0.6422 0.035 Uiso 1 1 calc R
C34 C 0.9535(2) 0.7091(3) 0.6976(2) 0.0287(8) Uani 1 1 d .
H34 H 0.9279 0.6699 0.7589 0.034 Uiso 1 1 calc R
C35 C 0.8916(2) 0.6916(2) 0.6387(2) 0.0214(7) Uani 1 1 d .
H35A H 0.8093 0.7152 0.6704 0.026 Uiso 1 1 calc R
H35B H 0.9089 0.6156 0.6300 0.026 Uiso 1 1 calc R
C36 C 0.9068(2) 0.8706(2) 0.5586(2) 0.0215(7) Uani 1 1 d .
H36A H 0.9328 0.9097 0.4982 0.026 Uiso 1 1 calc R
H36B H 0.8251 0.8996 0.5882 0.026 Uiso 1 1 calc R
C37 C 0.9688(2) 0.8865(2) 0.6183(2) 0.0250(7) Uani 1 1 d .
H37 H 0.9529 0.9630 0.6272 0.030 Uiso 1 1 calc R
C38 C 1.0951(2) 0.8443(2) 0.5703(2) 0.0267(8) Uani 1 1 d .
H38A H 1.1212 0.8835 0.5100 0.032 Uiso 1 1 calc R
H38B H 1.1365 0.8544 0.6077 0.032 Uiso 1 1 calc R
C39 C 0.9290(2) 0.8256(3) 0.7105(2) 0.0297(8) Uani 1 1 d .
H39A H 0.8471 0.8525 0.7413 0.036 Uiso 1 1 calc R
H39B H 0.9678 0.8360 0.7499 0.036 Uiso 1 1 calc R
C40 C 0.7041(2) 0.4976(2) 0.5959(2) 0.0311(8) Uani 1 1 d .
H40A H 0.6663 0.5345 0.5531 0.047 Uiso 1 1 calc R
H40B H 0.7126 0.4216 0.5968 0.047 Uiso 1 1 calc R
H40C H 0.7786 0.5131 0.5763 0.047 Uiso 1 1 calc R
C41 C 0.6354(2) 0.5338(2) 0.6900(2) 0.0203(7) Uani 1 1 d .
H41 H 0.5590 0.5193 0.7091 0.024 Uiso 1 1 calc R
C42 C 0.6875(3) 0.4814(2) 0.7597(2) 0.0346(9) Uani 1 1 d .
H42A H 0.7635 0.4931 0.7402 0.052 Uiso 1 1 calc R
H42B H 0.6914 0.4057 0.7657 0.052 Uiso 1 1 calc R
H42C H 0.6417 0.5112 0.8189 0.052 Uiso 1 1 calc R
C43 C 0.6073(2) 0.7692(2) 0.8721(2) 0.0279(8) Uani 1 1 d .
H43A H 0.5866 0.7045 0.8692 0.042 Uiso 1 1 calc R
H43B H 0.6048 0.7731 0.9343 0.042 Uiso 1 1 calc R
H43C H 0.6836 0.7688 0.8284 0.042 Uiso 1 1 calc R
C44 C 0.5252(2) 0.8637(2) 0.8483(2) 0.0213(7) Uani 1 1 d .
H44 H 0.4484 0.8643 0.8948 0.026 Uiso 1 1 calc R
C45 C 0.5532(3) 0.9659(2) 0.8479(2) 0.0359(9) Uani 1 1 d .
H45A H 0.6281 0.9670 0.8021 0.054 Uiso 1 1 calc R
H45B H 0.5527 0.9735 0.9086 0.054 Uiso 1 1 calc R
H45C H 0.4973 1.0242 0.8327 0.054 Uiso 1 1 calc R
C51 C 0.6635(3) 0.2062(3) 0.6966(2) 0.0348(9) Uani 1 1 d .
H51 H 0.6834 0.2009 0.6328 0.042 Uiso 1 1 calc R
C52 C 0.7445(3) 0.1776(2) 0.7362(2) 0.0316(8) Uani 1 1 d .
H52 H 0.8209 0.1522 0.6994 0.038 Uiso 1 1 calc R
C53 C 0.7165(3) 0.1853(2) 0.8282(2) 0.0299(8) Uani 1 1 d .
H53 H 0.7734 0.1661 0.8546 0.036 Uiso 1 1 calc R
C54 C 0.6060(3) 0.2209(2) 0.8823(2) 0.0283(8) Uani 1 1 d .
H54 H 0.5858 0.2261 0.9461 0.034 Uiso 1 1 calc R
C55 C 0.5244(3) 0.2492(2) 0.8422(2) 0.0297(8) Uani 1 1 d .
H55 H 0.4477 0.2734 0.8789 0.036 Uiso 1 1 calc R
C56 C 0.5536(3) 0.2425(2) 0.7506(2) 0.0326(8) Uani 1 1 d .
H56 H 0.4971 0.2633 0.7238 0.039 Uiso 1 1 calc R
C61 C 0.1932(3) 0.2224(2) 0.9268(2) 0.0298(8) Uani 1 1 d .
H61 H 0.1760 0.2948 0.9070 0.036 Uiso 1 1 calc R
C62 C 0.2170(2) 0.1477(2) 0.8683(2) 0.0263(8) Uani 1 1 d .
H62 H 0.2141 0.1679 0.8086 0.032 Uiso 1 1 calc R
C63 C 0.2453(3) 0.0425(2) 0.8958(2) 0.0290(8) Uani 1 1 d .
H63 H 0.2648 -0.0100 0.8545 0.035 Uiso 1 1 calc R
C64 C 0.2449(3) 0.0147(2) 0.9835(2) 0.0318(8) Uani 1 1 d .
H64 H 0.2625 -0.0576 1.0034 0.038 Uiso 1 1 calc R
C65 C 0.2198(2) 0.0895(2) 1.0421(2) 0.0292(8) Uani 1 1 d .
H65 H 0.2202 0.0691 1.1025 0.035 Uiso 1 1 calc R
C66 C 0.1938(2) 0.1940(2) 1.0146(2) 0.0310(8) Uani 1 1 d .
H66 H 0.1763 0.2464 1.0555 0.037 Uiso 1 1 calc R
C71 C 0.4858(3) 0.6045(2) 0.4691(2) 0.0295(8) Uani 1 1 d .
H71 H 0.4761 0.6766 0.4473 0.035 Uiso 1 1 calc R
C72 C 0.4249(3) 0.5763(3) 0.5583(2) 0.0301(8) Uani 1 1 d .
H72 H 0.3736 0.6286 0.5984 0.036 Uiso 1 1 calc R
C73 C 0.4396(3) 0.4710(3) 0.5885(2) 0.0307(8) Uani 1 1 d .
H73 H 0.3976 0.4508 0.6497 0.037 Uiso 1 1 calc R

loop_
_atom_site_aniso_label
_atom_site_aniso_U_11
_atom_site_aniso_U_22
_atom_site_aniso_U_33
_atom_site_aniso_U_23
_atom_site_aniso_U_13
_atom_site_aniso_U_12
Ti1 0.0085(3) 0.0161(3) 0.0179(3) 0.0024(2) -0.0065(2) -0.0004(2)
O1 0.0087(10) 0.0131(10) 0.0225(11) 0.0024(8) -0.0065(8) -0.0010(8)
O2 0.0084(10) 0.0190(11) 0.0163(11) 0.0019(8) -0.0047(8) -0.0040(8)
O3 0.0113(10) 0.0263(12) 0.0189(11) 0.0010(9) -0.0042(9) -0.0026(9)
O4 0.0114(10) 0.0153(11) 0.0289(12) 0.0037(8) -0.0075(9) -0.0014(8)
N1 0.0105(12) 0.0149(12) 0.0157(13) 0.0014(10) -0.0058(10) -0.0025(10)
C1 0.0114(15) 0.0160(15) 0.0169(16) -0.0030(12) -0.0074(12) -0.0027(12)
C2 0.0099(15) 0.0174(15) 0.0216(17) 0.0004(12) -0.0077(12) 0.0002(12)
C3 0.0094(15) 0.0204(16) 0.0265(18) -0.0017(13) -0.0049(13) -0.0012(12)
C4 0.0135(15) 0.0185(16) 0.0252(18) -0.0038(13) -0.0092(13) 0.0012(12)
C5 0.0142(15) 0.0157(15) 0.0220(17) 0.0027(12) -0.0108(13) -0.0008(12)
C6 0.0102(14) 0.0122(14) 0.0227(17) 0.0002(12) -0.0090(12) -0.0021(11)
C7 0.0136(15) 0.0127(15) 0.0235(17) 0.0034(12) -0.0097(13) -0.0031(12)
C8 0.0116(15) 0.0173(15) 0.0270(18) 0.0018(13) -0.0127(13) -0.0023(12)
C9 0.0188(16) 0.0145(15) 0.0223(17) 0.0048(12) -0.0127(13) -0.0060(12)
C10 0.0177(16) 0.0166(15) 0.0177(16) -0.0008(12) -0.0079(13) -0.0038(12)
C11 0.0136(15) 0.0134(15) 0.0236(17) 0.0007(12) -0.0094(13) -0.0079(12)
C12 0.0133(15) 0.0132(14) 0.0156(16) 0.0052(12) -0.0055(12) -0.0043(12)
C13 0.0165(16) 0.0214(16) 0.0203(17) 0.0039(13) -0.0093(13) -0.0071(13)
C14 0.0172(17) 0.0177(16) 0.0191(17) 0.0008(12) -0.0058(13) -0.0040(13)
C15 0.0116(15) 0.0215(16) 0.0187(17) 0.0020(13) -0.0019(13) -0.0027(12)
C16 0.0124(15) 0.0141(15) 0.0222(17) 0.0041(12) -0.0079(13) -0.0025(12)
C17 0.0128(15) 0.0134(15) 0.0178(16) 0.0029(12) -0.0054(12) -0.0028(12)
C18 0.0109(15) 0.0199(16) 0.0183(16) 0.0030(12) -0.0044(12) -0.0046(12)
C19 0.0150(15) 0.0227(16) 0.0200(17) 0.0006(13) -0.0083(13) -0.0056(13)
C20 0.0209(17) 0.0272(18) 0.0225(17) 0.0069(13) -0.0108(14) -0.0081(14)
C21 0.0241(17) 0.0292(18) 0.0197(17) 0.0040(13) -0.0067(14) -0.0106(14)
C22 0.0130(16) 0.0271(18) 0.0233(17) 0.0031(13) -0.0023(13) -0.0082(13)
C23 0.0136(15) 0.0235(17) 0.0237(18) 0.0002(13) -0.0035(13) -0.0032(13)
C24 0.0149(15) 0.0208(16) 0.0183(16) 0.0017(12) -0.0058(12) -0.0051(12)
C25 0.0181(16) 0.0181(16) 0.0226(17) 0.0014(13) -0.0057(13) -0.0042(13)
C26 0.0145(16) 0.0260(18) 0.0270(18) 0.0088(14) -0.0085(14) -0.0037(13)
C27 0.0201(17) 0.0229(17) 0.0239(17) 0.0051(13) -0.0080(14) -0.0083(13)
C28 0.0164(17) 0.0261(18) 0.039(2) 0.0042(15) -0.0080(15) 0.0015(14)
C29 0.0174(17) 0.0312(18) 0.0280(19) -0.0040(14) -0.0073(14) -0.0016(14)
C30 0.0083(15) 0.0190(16) 0.0201(16) 0.0017(12) -0.0047(12) -0.0011(12)
C31 0.0119(15) 0.0227(16) 0.0244(17) -0.0008(13) -0.0078(13) -0.0023(13)
C32 0.0049(15) 0.0332(19) 0.0332(19) -0.0009(14) -0.0096(13) -0.0016(13)
C33 0.0196(18) 0.040(2) 0.034(2) 0.0045(15) -0.0190(15) -0.0043(15)
C34 0.0194(17) 0.045(2) 0.0216(18) 0.0087(15) -0.0104(14) -0.0102(15)
C35 0.0121(16) 0.0260(17) 0.0254(18) 0.0076(13) -0.0095(13) -0.0048(13)
C36 0.0112(15) 0.0239(17) 0.0288(18) 0.0016(13) -0.0079(13) -0.0043(13)
C37 0.0152(17) 0.0278(18) 0.035(2) -0.0077(14) -0.0112(14) -0.0032(14)
C38 0.0129(16) 0.042(2) 0.0285(19) -0.0037(15) -0.0083(14) -0.0088(14)
C39 0.0118(16) 0.052(2) 0.0270(19) -0.0100(16) -0.0070(14) -0.0054(15)
C40 0.0222(18) 0.0272(18) 0.044(2) -0.0070(15) -0.0131(16) -0.0017(15)
C41 0.0169(16) 0.0166(16) 0.0307(19) 0.0050(13) -0.0127(14) -0.0071(13)
C42 0.035(2) 0.0254(19) 0.050(2) 0.0113(16) -0.0267(18) -0.0081(16)
C43 0.0243(18) 0.039(2) 0.0216(18) -0.0001(14) -0.0106(14) -0.0065(15)
C44 0.0201(17) 0.0253(17) 0.0189(17) -0.0019(13) -0.0059(13) -0.0068(13)
C45 0.046(2) 0.039(2) 0.032(2) -0.0002(16) -0.0175(18) -0.0197(18)
C51 0.045(2) 0.037(2) 0.0241(19) 0.0009(15) -0.0089(17) -0.0181(18)
C52 0.0212(18) 0.0283(19) 0.035(2) 0.0030(15) -0.0032(15) -0.0023(15)
C53 0.0205(18) 0.0270(18) 0.037(2) 0.0066(15) -0.0110(15) -0.0019(14)
C54 0.0292(19) 0.0254(18) 0.0266(19) 0.0013(14) -0.0092(15) -0.0032(15)
C55 0.0221(18) 0.0238(18) 0.041(2) -0.0021(15) -0.0135(16) 0.0022(14)
C56 0.031(2) 0.0298(19) 0.041(2) 0.0011(16) -0.0204(17) -0.0047(16)
C61 0.0269(19) 0.0214(18) 0.041(2) -0.0003(15) -0.0150(16) -0.0030(14)
C62 0.0196(17) 0.0330(19) 0.0243(18) 0.0038(15) -0.0088(14) -0.0049(14)
C63 0.0307(19) 0.0259(18) 0.031(2) -0.0069(15) -0.0114(16) -0.0038(15)
C64 0.036(2) 0.0234(18) 0.033(2) 0.0038(15) -0.0130(16) -0.0040(15)
C65 0.0199(17) 0.036(2) 0.0282(19) -0.0009(15) -0.0116(15) 0.0025(15)
C66 0.0231(19) 0.0294(19) 0.044(2) -0.0136(16) -0.0159(16) 0.0003(15)
C71 0.041(2) 0.0217(18) 0.036(2) 0.0037(15) -0.0247(17) -0.0108(16)
C72 0.0300(19) 0.033(2) 0.034(2) -0.0076(15) -0.0179(16) -0.0046(16)
C73 0.033(2) 0.039(2) 0.0272(19) 0.0036(16) -0.0142(16) -0.0186(17)

loop_
_atom_type_symbol
_atom_type_description
_atom_type_scat_dispersion_real
_atom_type_scat_dispersion_imag
_atom_type_scat_source
C C 0.0033 0.0016 'International Tables Vol C Tables 4.2.6.8 and 6.1.1.4'
H H 0.0000 0.0000 'International Tables Vol C Tables 4.2.6.8 and 6.1.1.4'
N N 0.0061 0.0033 'International Tables Vol C Tables 4.2.6.8 and 6.1.1.4'
O O 0.0106 0.0060 'International Tables Vol C Tables 4.2.6.8 and 6.1.1.4'
Ti Ti 0.2776 0.4457 'International Tables Vol C Tables 4.2.6.8 and 6.1.1.4'

loop_
_geom_angle_atom_site_label_1
_geom_angle_atom_site_label_2
_geom_angle_atom_site_label_3
_geom_angle
_geom_angle_site_symmetry_1
_geom_angle_publ_flag
O4 Ti1 O3 115.30(9) . yes
O4 Ti1 O2 95.55(8) . yes
O3 Ti1 O2 95.25(9) . yes
O4 Ti1 O1 91.96(8) . yes
O3 Ti1 O1 98.44(8) . yes
O2 Ti1 O1 159.79(8) . yes
O4 Ti1 N1 125.57(9) . yes
O3 Ti1 N1 119.12(9) . yes
O2 Ti1 N1 80.84(8) . yes
O1 Ti1 N1 79.53(8) . yes
C1 O1 Ti1 121.64(17) . ?
C17 O2 Ti1 119.41(17) . ?
C44 O3 Ti1 148.41(17) . ?
C41 O4 Ti1 152.02(17) . ?
C11 N1 C7 119.2(2) . ?
C11 N1 Ti1 120.95(17) . ?
C7 N1 Ti1 119.84(18) . ?
O1 C1 C6 119.4(2) . ?
O1 C1 C2 120.5(2) . ?
C6 C1 C2 120.0(2) . ?
C3 C2 C1 117.3(2) . ?
C3 C2 C18 121.7(2) . ?
C1 C2 C18 121.0(2) . ?
C2 C3 C4 123.5(3) . ?
C5 C4 C3 118.0(2) . ?
C5 C4 C28 121.6(3) . ?
C3 C4 C28 120.5(3) . ?
C4 C5 C6 121.1(3) . ?
C5 C6 C1 119.6(3) . ?
C5 C6 C7 119.5(2) . ?
C1 C6 C7 120.2(2) . ?
N1 C7 C8 120.0(3) . ?
N1 C7 C6 120.2(2) . ?
C8 C7 C6 119.7(2) . ?
C9 C8 C7 120.6(2) . ?
C8 C9 C10 118.5(3) . ?
C11 C10 C9 119.9(3) . ?
N1 C11 C10 121.7(2) . ?
N1 C11 C12 119.8(2) . ?
C10 C11 C12 118.4(2) . ?
C13 C12 C17 120.7(2) . ?
C13 C12 C11 119.3(3) . ?
C17 C12 C11 119.8(2) . ?
C12 C13 C14 121.8(3) . ?
C13 C14 C15 116.6(3) . ?
C13 C14 C29 121.9(3) . ?
C15 C14 C29 121.5(2) . ?
C16 C15 C14 124.5(3) . ?
C15 C16 C17 117.2(3) . ?
C15 C16 C30 122.1(2) . ?
C17 C16 C30 120.6(2) . ?
O2 C17 C12 120.0(2) . ?
O2 C17 C16 121.1(3) . ?
C12 C17 C16 118.9(3) . ?
C24 C18 C2 111.5(2) . ?
C24 C18 C23 107.6(2) . ?
C2 C18 C23 111.7(2) . ?
C24 C18 C19 109.2(2) . ?
C2 C18 C19 109.6(2) . ?
C23 C18 C19 107.0(2) . ?
C20 C19 C18 110.5(2) . ?
C21 C20 C26 109.4(2) . ?
C21 C20 C19 109.5(2) . ?
C26 C20 C19 109.7(2) . ?
C20 C21 C22 109.2(2) . ?
C27 C22 C23 110.4(2) . ?
C27 C22 C21 109.4(2) . ?
C23 C22 C21 108.9(2) . ?
C22 C23 C18 111.2(2) . ?
C18 C24 C25 111.3(2) . ?
C26 C25 C27 109.6(2) . ?
C26 C25 C24 109.4(2) . ?
C27 C25 C24 108.9(2) . ?
C20 C26 C25 109.8(2) . ?
C22 C27 C25 109.2(2) . ?
C16 C30 C36 110.5(2) . ?
C16 C30 C31 111.4(2) . ?
C36 C30 C31 107.4(2) . ?
C16 C30 C35 111.2(2) . ?
C36 C30 C35 109.5(2) . ?
C31 C30 C35 106.7(2) . ?
C32 C31 C30 111.0(2) . ?
C38 C32 C33 109.7(3) . ?
C38 C32 C31 110.5(2) . ?
C33 C32 C31 109.2(2) . ?
C32 C33 C34 108.7(2) . ?
C39 C34 C35 110.2(2) . ?
C39 C34 C33 109.2(3) . ?
C35 C34 C33 109.5(3) . ?
C34 C35 C30 110.3(2) . ?
C37 C36 C30 111.4(2) . ?
C39 C37 C38 109.6(2) . ?
C39 C37 C36 108.9(2) . ?
C38 C37 C36 108.7(2) . ?
C32 C38 C37 109.6(2) . ?
C37 C39 C34 110.2(3) . ?
O4 C41 C42 108.7(2) . ?
O4 C41 C40 108.1(2) . ?
C42 C41 C40 112.9(3) . ?
O3 C44 C45 108.8(2) . ?
O3 C44 C43 109.7(2) . ?
C45 C44 C43 112.9(3) . ?
C56 C51 C52 118.9(3) . ?
C53 C52 C51 120.9(3) . ?
C52 C53 C54 120.0(3) . ?
C53 C54 C55 119.0(3) . ?
C56 C55 C54 120.4(3) . ?
C55 C56 C51 120.8(3) . ?
C62 C61 C66 120.6(3) . ?
C61 C62 C63 119.9(3) . ?
C64 C63 C62 119.2(3) . ?
C65 C64 C63 120.7(3) . ?
C64 C65 C66 120.3(3) . ?
C65 C66 C61 119.3(3) . ?
C73 C71 C72 120.3(3) 2_666 ?
C71 C72 C73 119.1(3) . ?
C71 C73 C72 120.6(3) 2_666 ?

loop_
_geom_bond_atom_site_label_1
_geom_bond_atom_site_label_2
_geom_bond_distance
_geom_bond_site_symmetry_2
_geom_bond_publ_flag
Ti1 O4 1.7529(18) . yes
Ti1 O3 1.758(2) . yes
Ti1 O2 1.9216(18) . yes
Ti1 O1 1.9235(19) . yes
Ti1 N1 2.169(2) . yes
O1 C1 1.329(3) . ?
O2 C17 1.328(3) . ?
O3 C44 1.431(3) . ?
O4 C41 1.419(3) . ?
N1 C11 1.342(3) . ?
N1 C7 1.374(3) . ?
C1 C6 1.406(3) . ?
C1 C2 1.409(4) . ?
C2 C3 1.380(3) . ?
C2 C18 1.531(4) . ?
C3 C4 1.399(4) . ?
C4 C5 1.370(4) . ?
C4 C28 1.510(4) . ?
C5 C6 1.395(3) . ?
C6 C7 1.464(4) . ?
C7 C8 1.383(4) . ?
C8 C9 1.375(4) . ?
C9 C10 1.377(4) . ?
C10 C11 1.377(4) . ?
C11 C12 1.491(4) . ?
C12 C13 1.373(4) . ?
C12 C17 1.397(4) . ?
C13 C14 1.380(4) . ?
C14 C15 1.394(4) . ?
C14 C29 1.497(4) . ?
C15 C16 1.369(4) . ?
C16 C17 1.426(4) . ?
C16 C30 1.523(4) . ?
C18 C24 1.528(4) . ?
C18 C23 1.534(4) . ?
C18 C19 1.542(4) . ?
C19 C20 1.537(4) . ?
C20 C21 1.519(4) . ?
C20 C26 1.521(4) . ?
C21 C22 1.531(4) . ?
C22 C27 1.514(4) . ?
C22 C23 1.529(4) . ?
C24 C25 1.534(4) . ?
C25 C26 1.521(4) . ?
C25 C27 1.525(4) . ?
C30 C36 1.538(4) . ?
C30 C31 1.541(4) . ?
C30 C35 1.541(4) . ?
C31 C32 1.530(4) . ?
C32 C38 1.508(4) . ?
C32 C33 1.524(4) . ?
C33 C34 1.532(4) . ?
C34 C39 1.519(4) . ?
C34 C35 1.532(4) . ?
C36 C37 1.535(4) . ?
C37 C39 1.518(4) . ?
C37 C38 1.528(4) . ?
C40 C41 1.496(4) . ?
C41 C42 1.493(4) . ?
C43 C44 1.515(4) . ?
C44 C45 1.495(4) . ?
C51 C56 1.371(4) . ?
C51 C52 1.375(4) . ?
C52 C53 1.372(4) . ?
C53 C54 1.375(4) . ?
C54 C55 1.385(4) . ?
C55 C56 1.362(4) . ?
C61 C62 1.359(4) . ?
C61 C66 1.379(4) . ?
C62 C63 1.379(4) . ?
C63 C64 1.373(4) . ?
C64 C65 1.356(4) . ?
C65 C66 1.369(4) . ?
C71 C73 1.372(4) 2_666 ?
C71 C72 1.378(4) . ?
C72 C73 1.381(4) . ?
C73 C71 1.372(4) 2_666 ?
